data_2221625
loop_
_publ_author_name
'Narendra Babu, Shivanagere Nagojappa'
'Abdul Rahim, Aisyah Saad'
'Osman, Hasnah'
'Jebas, Samuel Robinson'
'Fun, Hoong-Kun'

_publ_section_title
;
 4-Butylamino-3-nitrobenzoic acid
;
_journal_coeditor_code CI2784
_journal_issue 5
_journal_name_full 'Acta Crystallographica Section E'
_journal_page_first o1122
_journal_page_last o1123
_journal_paper_doi 10.1107/S1600536809014780
_journal_volume 65
_journal_year 2009
_chemical_formula_iupac 'C11 H14 N2 O4'
_chemical_formula_moiety 'C11 H14 N2 O4'
_chemical_formula_sum 'C11 H14 N2 O4'
_chemical_formula_weight 238.24
_chemical_name_common '4-(butylamino)-3-nitrobenzoic acid'
_chemical_name_systematic
;
4-Butylamino-3-nitrobenzoic acid
;
_space_group_IT_number 14
_symmetry_cell_setting monoclinic
_symmetry_space_group_name_Hall '-P 2ybc'
_symmetry_space_group_name_H-M 'P 1 21/c 1'
_atom_sites_solution_hydrogens geom
_atom_sites_solution_primary direct
_atom_sites_solution_secondary difmap
_audit_creation_method SHELXL-97
_cell_angle_alpha 90.00
_cell_angle_beta 90.233(2)
_cell_angle_gamma 90.00
_cell_formula_units_Z 16
_cell_length_a 14.5188(6)
_cell_length_b 13.8801(6)
_cell_length_c 22.5694(9)
_cell_measurement_reflns_used 9852
_cell_measurement_temperature 100.00(10)
_cell_measurement_theta_max 31.61
_cell_measurement_theta_min 2.22
_cell_volume 4548.2(3)
_computing_cell_refinement 'SAINT (Bruker, 2005)'
_computing_data_collection 'APEX2 (Bruker, 2005)'
_computing_data_reduction 'SAINT (Bruker, 2005)'
_computing_molecular_graphics 'SHELXTL (Sheldrick, 2008)'
_computing_publication_material
;
SHELXTL (Sheldrick, 2008) and PLATON (Spek, 2009)
;
_computing_structure_refinement 'SHELXTL (Sheldrick, 2008)'
_computing_structure_solution 'SHELXTL (Sheldrick, 2008)'
_diffrn_ambient_temperature 100
_diffrn_measured_fraction_theta_full 0.994
_diffrn_measured_fraction_theta_max 0.994
_diffrn_measurement_device_type 'Bruker SMART APEXII CCD area-detector'
_diffrn_measurement_method '\f and \w'
_diffrn_radiation_monochromator graphite
_diffrn_radiation_source 'fine-focus sealed tube'
_diffrn_radiation_type MoK\a
_diffrn_radiation_wavelength 0.71073
_diffrn_reflns_av_R_equivalents 0.0663
_diffrn_reflns_av_sigmaI/netI 0.0502
_diffrn_reflns_limit_h_max 20
_diffrn_reflns_limit_h_min -21
_diffrn_reflns_limit_k_max 20
_diffrn_reflns_limit_k_min -20
_diffrn_reflns_limit_l_max 33
_diffrn_reflns_limit_l_min -33
_diffrn_reflns_number 137935
_diffrn_reflns_theta_full 31.50
_diffrn_reflns_theta_max 31.50
_diffrn_reflns_theta_min 0.90
_diffrn_standards_number 0
_exptl_absorpt_coefficient_mu 0.107
_exptl_absorpt_correction_T_max 0.9861
_exptl_absorpt_correction_T_min 0.9461
_exptl_absorpt_correction_type multi-scan
_exptl_absorpt_process_details '(SADABS; Bruker, 2005)'
_exptl_crystal_colour yellow
_exptl_crystal_density_diffrn 1.392
_exptl_crystal_density_method 'not measured'
_exptl_crystal_description Needle
_exptl_crystal_F_000 2016
_exptl_crystal_size_max 0.52
_exptl_crystal_size_mid 0.19
_exptl_crystal_size_min 0.13
_refine_diff_density_max 0.411
_refine_diff_density_min -0.227
_refine_ls_extinction_method none
_refine_ls_goodness_of_fit_ref 1.059
_refine_ls_hydrogen_treatment constr
_refine_ls_matrix_type full
_refine_ls_number_parameters 622
_refine_ls_number_reflns 15056
_refine_ls_number_restraints 0
_refine_ls_restrained_S_all 1.059
_refine_ls_R_factor_all 0.0846
_refine_ls_R_factor_gt 0.0643
_refine_ls_shift/su_max 0.001
_refine_ls_shift/su_mean 0.000
_refine_ls_structure_factor_coef Fsqd
_refine_ls_weighting_details 'calc w=1/[\s^2^(Fo^2^)+(0.0774P)^2^+1.2697P] where P=(Fo^2^+2Fc^2^)/3'
_refine_ls_weighting_scheme calc
_refine_ls_wR_factor_gt 0.1521
_refine_ls_wR_factor_ref 0.1633
_reflns_number_gt 11743
_reflns_number_total 15056
_reflns_threshold_expression I>2\s(I)
_cod_data_source_file ci2784.cif
_cod_data_source_block I
_cod_original_sg_symbol_H-M 'P 21/c'
_cod_database_code 2221625
_cod_database_fobs_code 2221625

loop_
_symmetry_equiv_pos_as_xyz
'x, y, z'
'-x, y+1/2, -z+1/2'
'-x, -y, -z'
'x, -y-1/2, z-1/2'

loop_
_atom_site_type_symbol
_atom_site_label
_atom_site_fract_x
_atom_site_fract_y
_atom_site_fract_z
_atom_site_U_iso_or_equiv
_atom_site_adp_type
_atom_site_calc_flag
_atom_site_refinement_flags
_atom_site_occupancy
_atom_site_disorder_assembly
_atom_site_disorder_group
O O1A 0.47049(11) 0.07879(11) 0.44554(7) 0.0282(3) Uani d . 1 . .
O O2A 0.54315(11) -0.06355(10) 0.43941(7) 0.0279(3) Uani d . 1 . .
H H2A 0.5392 -0.0601 0.4756 0.042 Uiso calc R 1 . .
O O3A 0.63546(10) -0.18919(10) 0.25553(7) 0.0274(3) Uani d . 1 . .
O O4A 0.57916(12) -0.13846(11) 0.17198(7) 0.0311(3) Uani d . 1 . .
N N1A 0.59022(11) -0.13029(11) 0.22614(8) 0.0224(3) Uani d . 1 . .
N N2A 0.50963(11) 0.03823(11) 0.16551(8) 0.0209(3) Uani d . 1 . .
H H2AB 0.5247 -0.0119 0.1453 0.025 Uiso calc R 1 . .
C C1A 0.48194(13) 0.10971(13) 0.26041(9) 0.0205(4) Uani d . 1 . .
H H1AA 0.4617 0.1660 0.2421 0.025 Uiso calc R 1 . .
C C2A 0.48021(13) 0.10388(13) 0.32115(9) 0.0200(4) Uani d . 1 . .
H H2AA 0.4572 0.1552 0.3430 0.024 Uiso calc R 1 . .
C C3A 0.51283(13) 0.02098(13) 0.35082(9) 0.0195(4) Uani d . 1 . .
C C4A 0.54881(12) -0.05358(13) 0.31793(9) 0.0200(4) Uani d . 1 . .
H H4AA 0.5726 -0.1076 0.3370 0.024 Uiso calc R 1 . .
C C5A 0.54979(13) -0.04862(13) 0.25652(9) 0.0194(4) Uani d . 1 . .
C C6A 0.51375(12) 0.03214(13) 0.22463(9) 0.0192(4) Uani d . 1 . .
C C7A 0.48124(14) 0.12411(13) 0.13296(9) 0.0213(4) Uani d . 1 . .
H H7AA 0.5219 0.1772 0.1427 0.026 Uiso calc R 1 . .
H H7AB 0.4192 0.1419 0.1443 0.026 Uiso calc R 1 . .
C C8A 0.48435(14) 0.10498(14) 0.06642(9) 0.0216(4) Uani d . 1 . .
H H8AA 0.5461 0.0854 0.0555 0.026 Uiso calc R 1 . .
H H8AB 0.4428 0.0524 0.0569 0.026 Uiso calc R 1 . .
C C9A 0.45733(17) 0.19300(14) 0.03070(10) 0.0282(4) Uani d . 1 . .
H H9AA 0.5001 0.2449 0.0393 0.034 Uiso calc R 1 . .
H H9AB 0.3964 0.2139 0.0427 0.034 Uiso calc R 1 . .
C C10A 0.45701(18) 0.17360(16) -0.03620(10) 0.0314(5) Uani d . 1 . .
H H10A 0.4393 0.2311 -0.0569 0.047 Uiso calc R 1 . .
H H10B 0.4140 0.1230 -0.0451 0.047 Uiso calc R 1 . .
H H10C 0.5176 0.1545 -0.0485 0.047 Uiso calc R 1 . .
C C11A 0.50779(13) 0.01307(13) 0.41582(9) 0.0208(4) Uani d . 1 . .
O O1B 0.23328(11) 0.07949(10) 0.09745(7) 0.0287(3) Uani d . 1 . .
O O2B 0.29894(11) -0.06670(10) 0.10319(7) 0.0273(3) Uani d . 1 . .
H H2B 0.2955 -0.0626 0.0670 0.041 Uiso calc R 1 . .
O O3B 0.37906(10) -0.20336(9) 0.28766(7) 0.0255(3) Uani d . 1 . .
O O4B 0.33005(12) -0.14787(11) 0.37108(7) 0.0330(4) Uani d . 1 . .
N N1B 0.33887(11) -0.14104(11) 0.31669(8) 0.0219(3) Uani d . 1 . .
N N2B 0.26497(11) 0.03023(11) 0.37760(7) 0.0218(3) Uani d . 1 . .
H H2BB 0.2806 -0.0196 0.3979 0.026 Uiso calc R 1 . .
C C1B 0.23970(13) 0.10337(13) 0.28236(9) 0.0223(4) Uani d . 1 . .
H H1BA 0.2196 0.1594 0.3008 0.027 Uiso calc R 1 . .
C C2B 0.24000(13) 0.09963(13) 0.22208(9) 0.0216(4) Uani d . 1 . .
H H2BA 0.2198 0.1527 0.2004 0.026 Uiso calc R 1 . .
C C3B 0.27041(13) 0.01657(13) 0.19202(9) 0.0201(4) Uani d . 1 . .
C C4B 0.30298(13) -0.06058(13) 0.22507(9) 0.0202(4) Uani d . 1 . .
H H4BA 0.3251 -0.1150 0.2058 0.024 Uiso calc R 1 . .
C C5B 0.30286(13) -0.05742(13) 0.28641(9) 0.0201(4) Uani d . 1 . .
C C6B 0.26909(12) 0.02464(13) 0.31820(9) 0.0197(4) Uani d . 1 . .
C C7B 0.23541(14) 0.11643(13) 0.40947(9) 0.0231(4) Uani d . 1 . .
H H7BA 0.1747 0.1354 0.3957 0.028 Uiso calc R 1 . .
H H7BB 0.2777 0.1689 0.4013 0.028 Uiso calc R 1 . .
C C8B 0.23267(14) 0.09792(13) 0.47553(9) 0.0227(4) Uani d . 1 . .
H H8BA 0.2938 0.0809 0.4894 0.027 Uiso calc R 1 . .
H H8BB 0.1920 0.0441 0.4835 0.027 Uiso calc R 1 . .
C C9B 0.19895(16) 0.18646(14) 0.50902(10) 0.0280(4) Uani d . 1 . .
H H9BA 0.1372 0.2024 0.4956 0.034 Uiso calc R 1 . .
H H9BB 0.2387 0.2406 0.4999 0.034 Uiso calc R 1 . .
C C10B 0.19780(17) 0.17118(15) 0.57604(10) 0.0306(5) Uani d . 1 . .
H H10D 0.1767 0.2289 0.5951 0.046 Uiso calc R 1 . .
H H10E 0.2589 0.1562 0.5897 0.046 Uiso calc R 1 . .
H H10F 0.1571 0.1189 0.5855 0.046 Uiso calc R 1 . .
C C11B 0.26655(13) 0.01152(13) 0.12696(9) 0.0212(4) Uani d . 1 . .
O O1C -0.01824(11) 0.07275(10) 0.44434(7) 0.0273(3) Uani d . 1 . .
O O2C 0.04469(11) -0.07447(10) 0.44094(7) 0.0272(3) Uani d . 1 . .
H H2C 0.0378 -0.0709 0.4769 0.041 Uiso calc R 1 . .
O O3C 0.13147(10) -0.21295(9) 0.25882(7) 0.0262(3) Uani d . 1 . .
O O4C 0.09802(10) -0.15093(10) 0.17316(7) 0.0273(3) Uani d . 1 . .
N N1C 0.09807(11) -0.14756(11) 0.22802(8) 0.0209(3) Uani d . 1 . .
N N2C 0.02634(11) 0.02410(11) 0.16522(8) 0.0217(3) Uani d . 1 . .
H H2CB 0.0461 -0.0239 0.1448 0.026 Uiso calc R 1 . .
C C1C -0.00491(13) 0.09561(13) 0.25964(9) 0.0213(4) Uani d . 1 . .
H H1CA -0.0244 0.1515 0.2407 0.026 Uiso calc R 1 . .
C C2C -0.00795(13) 0.09166(13) 0.32017(10) 0.0217(4) Uani d . 1 . .
H H2CA -0.0297 0.1444 0.3413 0.026 Uiso calc R 1 . .
C C3C 0.02148(13) 0.00852(13) 0.35102(9) 0.0204(4) Uani d . 1 . .
C C4C 0.05534(13) -0.06864(13) 0.31884(10) 0.0208(4) Uani d . 1 . .
H H4CA 0.0757 -0.1236 0.3385 0.025 Uiso calc R 1 . .
C C5C 0.05902(12) -0.06455(12) 0.25737(9) 0.0196(4) Uani d . 1 . .
C C6C 0.02695(12) 0.01732(13) 0.22475(9) 0.0199(4) Uani d . 1 . .
C C7C -0.00657(14) 0.11007(14) 0.13378(9) 0.0233(4) Uani d . 1 . .
H H7CA 0.0336 0.1640 0.1428 0.028 Uiso calc R 1 . .
H H7CB -0.0680 0.1262 0.1474 0.028 Uiso calc R 1 . .
C C8C -0.00883(14) 0.09388(14) 0.06709(9) 0.0218(4) Uani d . 1 . .
H H8CA -0.0462 0.0378 0.0582 0.026 Uiso calc R 1 . .
H H8CB 0.0531 0.0816 0.0530 0.026 Uiso calc R 1 . .
C C9C -0.04841(15) 0.18165(14) 0.03515(10) 0.0262(4) Uani d . 1 . .
H H9CA -0.1104 0.1932 0.0493 0.031 Uiso calc R 1 . .
H H9CB -0.0115 0.2377 0.0450 0.031 Uiso calc R 1 . .
C C10C -0.05119(18) 0.17027(16) -0.03199(10) 0.0319(5) Uani d . 1 . .
H H10G -0.0751 0.2281 -0.0496 0.048 Uiso calc R 1 . .
H H10H -0.0901 0.1169 -0.0423 0.048 Uiso calc R 1 . .
H H10I 0.0099 0.1587 -0.0464 0.048 Uiso calc R 1 . .
C C11C 0.01442(13) 0.00514(13) 0.41585(9) 0.0209(4) Uani d . 1 . .
O O1D 0.28378(10) 0.57136(10) 0.48734(7) 0.0265(3) Uani d . 1 . .
O O2D 0.21231(11) 0.42785(10) 0.48256(7) 0.0274(3) Uani d . 1 . .
H H2D 0.2208 0.4301 0.5185 0.041 Uiso calc R 1 . .
O O3D 0.11204(11) 0.29907(10) 0.29922(7) 0.0289(3) Uani d . 1 . .
O O4D 0.15340(10) 0.35615(10) 0.21422(7) 0.0284(3) Uani d . 1 . .
N N1D 0.15116(11) 0.36082(12) 0.26892(8) 0.0224(3) Uani d . 1 . .
N N2D 0.22872(11) 0.52963(11) 0.20761(7) 0.0205(3) Uani d . 1 . .
H H2DB 0.2094 0.4813 0.1873 0.025 Uiso calc R 1 . .
C C1D 0.26478(13) 0.59870(13) 0.30210(9) 0.0203(4) Uani d . 1 . .
H H1DA 0.2857 0.6541 0.2833 0.024 Uiso calc R 1 . .
C C2D 0.26970(13) 0.59351(13) 0.36282(9) 0.0214(4) Uani d . 1 . .
H H2DA 0.2938 0.6450 0.3842 0.026 Uiso calc R 1 . .
C C3D 0.23836(13) 0.51058(13) 0.39304(9) 0.0197(4) Uani d . 1 . .
C C4D 0.20020(13) 0.43621(13) 0.36041(9) 0.0223(4) Uani d . 1 . .
H H4DA 0.1780 0.3820 0.3799 0.027 Uiso calc R 1 . .
C C5D 0.19448(13) 0.44113(13) 0.29900(9) 0.0199(4) Uani d . 1 . .
C C6D 0.22884(12) 0.52248(13) 0.26689(9) 0.0205(4) Uani d . 1 . .
C C7D 0.25981(13) 0.61532(13) 0.17588(9) 0.0214(4) Uani d . 1 . .
H H7DA 0.3226 0.6302 0.1875 0.026 Uiso calc R 1 . .
H H7DB 0.2213 0.6697 0.1865 0.026 Uiso calc R 1 . .
C C8D 0.25540(14) 0.59971(13) 0.10953(9) 0.0224(4) Uani d . 1 . .
H H8DA 0.1922 0.5874 0.0978 0.027 Uiso calc R 1 . .
H H8DB 0.2918 0.5436 0.0992 0.027 Uiso calc R 1 . .
C C9D 0.29151(16) 0.68734(14) 0.07614(10) 0.0278(4) Uani d . 1 . .
H H9DA 0.2536 0.7427 0.0856 0.033 Uiso calc R 1 . .
H H9DB 0.3538 0.7011 0.0894 0.033 Uiso calc R 1 . .
C C10D 0.29172(18) 0.67307(15) 0.00921(10) 0.0317(5) Uani d . 1 . .
H H10J 0.3138 0.7306 -0.0096 0.048 Uiso calc R 1 . .
H H10K 0.2303 0.6596 -0.0042 0.048 Uiso calc R 1 . .
H H10L 0.3313 0.6201 -0.0007 0.048 Uiso calc R 1 . .
C C11D 0.24632(13) 0.50516(13) 0.45793(9) 0.0213(4) Uani d . 1 . .

loop_
_atom_site_aniso_label
_atom_site_aniso_U_11
_atom_site_aniso_U_22
_atom_site_aniso_U_33
_atom_site_aniso_U_12
_atom_site_aniso_U_13
_atom_site_aniso_U_23
O1A 0.0316(8) 0.0284(7) 0.0246(8) 0.0040(6) 0.0033(6) -0.0014(6)
O2A 0.0329(8) 0.0260(7) 0.0249(8) 0.0040(6) 0.0017(6) 0.0066(6)
O3A 0.0271(7) 0.0179(6) 0.0371(9) 0.0041(5) 0.0005(6) 0.0016(6)
O4A 0.0424(9) 0.0253(7) 0.0256(8) 0.0061(6) 0.0002(7) -0.0037(6)
N1A 0.0208(8) 0.0168(7) 0.0295(9) -0.0010(6) 0.0027(7) 0.0001(6)
N2A 0.0207(8) 0.0189(7) 0.0229(9) -0.0003(6) 0.0003(6) 0.0000(6)
C1A 0.0182(8) 0.0164(8) 0.0270(11) 0.0000(6) -0.0016(7) 0.0022(7)
C2A 0.0163(8) 0.0186(8) 0.0251(10) -0.0014(6) 0.0019(7) -0.0014(7)
C3A 0.0170(8) 0.0190(8) 0.0224(10) -0.0030(6) 0.0019(7) 0.0028(7)
C4A 0.0163(8) 0.0174(8) 0.0264(10) -0.0016(6) 0.0004(7) 0.0018(7)
C5A 0.0160(8) 0.0163(8) 0.0260(10) -0.0013(6) 0.0015(7) -0.0003(7)
C6A 0.0149(8) 0.0191(8) 0.0237(10) -0.0019(6) 0.0020(7) 0.0015(7)
C7A 0.0213(9) 0.0183(8) 0.0245(10) -0.0002(7) -0.0010(7) -0.0008(7)
C8A 0.0226(9) 0.0206(8) 0.0216(10) -0.0002(7) -0.0015(7) 0.0000(7)
C9A 0.0375(12) 0.0217(9) 0.0253(11) 0.0030(8) -0.0012(9) 0.0002(8)
C10A 0.0430(13) 0.0249(10) 0.0261(11) -0.0019(9) -0.0025(9) 0.0039(8)
C11A 0.0182(8) 0.0201(8) 0.0241(10) -0.0033(7) 0.0006(7) 0.0015(7)
O1B 0.0297(8) 0.0265(7) 0.0298(8) 0.0041(6) -0.0016(6) 0.0041(6)
O2B 0.0349(8) 0.0223(7) 0.0248(8) 0.0011(6) 0.0011(7) -0.0024(6)
O3B 0.0264(7) 0.0165(6) 0.0335(8) 0.0033(5) 0.0015(6) -0.0009(6)
O4B 0.0440(9) 0.0250(7) 0.0302(8) 0.0064(6) 0.0038(7) 0.0065(6)
N1B 0.0206(8) 0.0149(7) 0.0303(9) -0.0009(6) -0.0013(7) 0.0001(6)
N2B 0.0224(8) 0.0169(7) 0.0261(8) 0.0019(6) 0.0006(7) -0.0002(6)
C1B 0.0192(9) 0.0150(8) 0.0328(11) 0.0015(6) 0.0001(8) -0.0042(7)
C2B 0.0157(8) 0.0186(8) 0.0304(11) 0.0003(6) -0.0005(7) 0.0010(7)
C3B 0.0148(8) 0.0188(8) 0.0267(10) -0.0023(6) 0.0018(7) 0.0008(7)
C4B 0.0147(8) 0.0158(8) 0.0300(11) -0.0012(6) 0.0006(7) -0.0019(7)
C5B 0.0172(8) 0.0157(7) 0.0276(10) -0.0001(6) -0.0010(7) 0.0014(7)
C6B 0.0138(8) 0.0179(8) 0.0275(10) -0.0025(6) 0.0012(7) 0.0000(7)
C7B 0.0211(9) 0.0195(8) 0.0287(10) 0.0005(7) 0.0002(8) -0.0027(8)
C8B 0.0202(9) 0.0191(8) 0.0287(10) 0.0015(7) 0.0012(8) -0.0025(8)
C9B 0.0309(11) 0.0218(9) 0.0312(11) 0.0011(8) 0.0012(9) -0.0025(8)
C10B 0.0390(12) 0.0239(9) 0.0290(11) -0.0003(9) 0.0026(9) -0.0037(8)
C11B 0.0157(8) 0.0193(8) 0.0285(10) -0.0017(7) 0.0007(7) -0.0002(7)
O1C 0.0317(8) 0.0221(7) 0.0282(8) 0.0061(6) 0.0018(6) -0.0016(6)
O2C 0.0331(8) 0.0204(7) 0.0281(8) 0.0032(6) 0.0015(7) 0.0023(6)
O3C 0.0267(7) 0.0160(6) 0.0358(8) 0.0032(5) 0.0022(6) 0.0019(6)
O4C 0.0281(8) 0.0236(7) 0.0303(8) 0.0024(6) 0.0025(6) -0.0055(6)
N1C 0.0167(7) 0.0154(7) 0.0306(9) -0.0019(5) 0.0015(6) -0.0012(6)
N2C 0.0218(8) 0.0166(7) 0.0268(9) 0.0027(6) 0.0019(7) -0.0012(6)
C1C 0.0188(8) 0.0175(8) 0.0276(11) 0.0014(6) 0.0015(7) 0.0022(7)
C2C 0.0181(8) 0.0160(8) 0.0309(11) 0.0002(6) 0.0004(8) -0.0018(7)
C3C 0.0166(8) 0.0170(8) 0.0277(10) -0.0006(6) 0.0011(7) 0.0003(7)
C4C 0.0170(8) 0.0161(8) 0.0295(11) -0.0023(6) -0.0005(7) 0.0008(7)
C5C 0.0162(8) 0.0142(7) 0.0283(10) -0.0011(6) 0.0022(7) -0.0011(7)
C6C 0.0137(8) 0.0176(8) 0.0283(11) -0.0021(6) 0.0019(7) -0.0001(7)
C7C 0.0204(9) 0.0200(8) 0.0295(11) 0.0018(7) 0.0001(8) 0.0000(8)
C8C 0.0201(9) 0.0199(8) 0.0254(10) 0.0000(7) 0.0015(7) -0.0003(7)
C9C 0.0288(10) 0.0201(9) 0.0298(11) 0.0029(7) 0.0012(8) 0.0013(8)
C10C 0.0395(12) 0.0248(10) 0.0315(12) 0.0023(9) -0.0011(10) 0.0027(9)
C11C 0.0168(8) 0.0188(8) 0.0270(10) -0.0022(7) 0.0003(7) 0.0012(7)
O1D 0.0279(8) 0.0255(7) 0.0261(8) -0.0049(6) 0.0008(6) 0.0000(6)
O2D 0.0314(8) 0.0233(7) 0.0274(8) -0.0038(6) 0.0018(7) 0.0057(6)
O3D 0.0279(7) 0.0193(6) 0.0396(9) -0.0054(5) 0.0020(7) 0.0019(6)
O4D 0.0275(8) 0.0247(7) 0.0330(9) -0.0030(6) -0.0003(6) -0.0042(6)
N1D 0.0168(7) 0.0169(7) 0.0333(10) 0.0006(6) 0.0005(7) -0.0003(6)
N2D 0.0196(7) 0.0174(7) 0.0245(8) -0.0010(6) 0.0017(6) -0.0015(6)
C1D 0.0184(8) 0.0164(8) 0.0261(10) -0.0003(6) 0.0020(7) 0.0017(7)
C2D 0.0174(8) 0.0174(8) 0.0295(10) 0.0006(6) 0.0019(7) -0.0024(7)
C3D 0.0168(8) 0.0177(8) 0.0245(9) 0.0014(6) 0.0037(7) 0.0007(7)
C4D 0.0159(8) 0.0174(8) 0.0336(11) 0.0014(6) 0.0018(8) 0.0019(7)
C5D 0.0152(8) 0.0162(8) 0.0283(10) 0.0006(6) 0.0023(7) -0.0021(7)
C6D 0.0140(8) 0.0195(8) 0.0280(10) 0.0018(6) 0.0025(7) -0.0007(7)
C7D 0.0191(9) 0.0192(8) 0.0260(10) 0.0000(7) 0.0029(7) 0.0002(7)
C8D 0.0198(9) 0.0186(8) 0.0287(10) 0.0002(7) 0.0017(8) -0.0005(7)
C9D 0.0324(11) 0.0212(9) 0.0299(11) -0.0019(8) 0.0019(9) 0.0021(8)
C10D 0.0410(13) 0.0240(9) 0.0303(12) 0.0002(9) 0.0007(10) 0.0029(8)
C11D 0.0166(8) 0.0176(8) 0.0297(10) 0.0038(6) 0.0020(7) 0.0015(7)

loop_
_atom_type_symbol
_atom_type_description
_atom_type_scat_dispersion_real
_atom_type_scat_dispersion_imag
_atom_type_scat_source
C C 0.0033 0.0016 'International Tables Vol C Tables 4.2.6.8 and 6.1.1.4'
H H 0.0000 0.0000 'International Tables Vol C Tables 4.2.6.8 and 6.1.1.4'
N N 0.0061 0.0033 'International Tables Vol C Tables 4.2.6.8 and 6.1.1.4'
O O 0.0106 0.0060 'International Tables Vol C Tables 4.2.6.8 and 6.1.1.4'

loop_
_geom_angle_atom_site_label_1
_geom_angle_atom_site_label_2
_geom_angle_atom_site_label_3
_geom_angle_site_symmetry_1
_geom_angle_site_symmetry_3
_geom_angle
_geom_angle_publ_flag
C11A O2A H2A . . 109.5 ?
O4A N1A O3A . . 122.31(17) ?
O4A N1A C5A . . 119.18(16) ?
O3A N1A C5A . . 118.50(17) ?
C6A N2A C7A . . 124.42(17) ?
C6A N2A H2AB . . 117.8 ?
C7A N2A H2AB . . 117.8 ?
C2A C1A C6A . . 121.92(17) ?
C2A C1A H1AA . . 119.0 ?
C6A C1A H1AA . . 119.0 ?
C1A C2A C3A . . 120.92(18) ?
C1A C2A H2AA . . 119.5 ?
C3A C2A H2AA . . 119.5 ?
C4A C3A C2A . . 118.93(19) ?
C4A C3A C11A . . 120.07(17) ?
C2A C3A C11A . . 121.00(17) ?
C3A C4A C5A . . 120.41(18) ?
C3A C4A H4AA . . 119.8 ?
C5A C4A H4AA . . 119.8 ?
C4A C5A C6A . . 122.44(17) ?
C4A C5A N1A . . 116.05(17) ?
C6A C5A N1A . . 121.51(18) ?
N2A C6A C1A . . 120.29(17) ?
N2A C6A C5A . . 124.49(18) ?
C1A C6A C5A . . 115.21(18) ?
N2A C7A C8A . . 110.12(16) ?
N2A C7A H7AA . . 109.6 ?
C8A C7A H7AA . . 109.6 ?
N2A C7A H7AB . . 109.6 ?
C8A C7A H7AB . . 109.6 ?
H7AA C7A H7AB . . 108.1 ?
C9A C8A C7A . . 112.02(16) ?
C9A C8A H8AA . . 109.2 ?
C7A C8A H8AA . . 109.2 ?
C9A C8A H8AB . . 109.2 ?
C7A C8A H8AB . . 109.2 ?
H8AA C8A H8AB . . 107.9 ?
C8A C9A C10A . . 112.47(17) ?
C8A C9A H9AA . . 109.1 ?
C10A C9A H9AA . . 109.1 ?
C8A C9A H9AB . . 109.1 ?
C10A C9A H9AB . . 109.1 ?
H9AA C9A H9AB . . 107.8 ?
C9A C10A H10A . . 109.5 ?
C9A C10A H10B . . 109.5 ?
H10A C10A H10B . . 109.5 ?
C9A C10A H10C . . 109.5 ?
H10A C10A H10C . . 109.5 ?
H10B C10A H10C . . 109.5 ?
O1A C11A O2A . . 123.22(19) ?
O1A C11A C3A . . 120.06(17) ?
O2A C11A C3A . . 116.72(17) ?
C11B O2B H2B . . 109.5 ?
O3B N1B O4B . . 121.60(16) ?
O3B N1B C5B . . 118.91(17) ?
O4B N1B C5B . . 119.48(16) ?
C6B N2B C7B . . 123.53(16) ?
C6B N2B H2BB . . 118.2 ?
C7B N2B H2BB . . 118.2 ?
C2B C1B C6B . . 122.43(18) ?
C2B C1B H1BA . . 118.8 ?
C6B C1B H1BA . . 118.8 ?
C1B C2B C3B . . 120.95(18) ?
C1B C2B H2BA . . 119.5 ?
C3B C2B H2BA . . 119.5 ?
C4B C3B C2B . . 118.65(18) ?
C4B C3B C11B . . 120.77(17) ?
C2B C3B C11B . . 120.58(17) ?
C5B C4B C3B . . 120.75(17) ?
C5B C4B H4BA . . 119.6 ?
C3B C4B H4BA . . 119.6 ?
C4B C5B C6B . . 121.82(17) ?
C4B C5B N1B . . 116.48(16) ?
C6B C5B N1B . . 121.71(17) ?
N2B C6B C1B . . 120.51(17) ?
N2B C6B C5B . . 124.17(17) ?
C1B C6B C5B . . 115.32(18) ?
N2B C7B C8B . . 110.78(16) ?
N2B C7B H7BA . . 109.5 ?
C8B C7B H7BA . . 109.5 ?
N2B C7B H7BB . . 109.5 ?
C8B C7B H7BB . . 109.5 ?
H7BA C7B H7BB . . 108.1 ?
C7B C8B C9B . . 111.18(16) ?
C7B C8B H8BA . . 109.4 ?
C9B C8B H8BA . . 109.4 ?
C7B C8B H8BB . . 109.4 ?
C9B C8B H8BB . . 109.4 ?
H8BA C8B H8BB . . 108.0 ?
C8B C9B C10B . . 112.58(17) ?
C8B C9B H9BA . . 109.1 ?
C10B C9B H9BA . . 109.1 ?
C8B C9B H9BB . . 109.1 ?
C10B C9B H9BB . . 109.1 ?
H9BA C9B H9BB . . 107.8 ?
C9B C10B H10D . . 109.5 ?
C9B C10B H10E . . 109.5 ?
H10D C10B H10E . . 109.5 ?
C9B C10B H10F . . 109.5 ?
H10D C10B H10F . . 109.5 ?
H10E C10B H10F . . 109.5 ?
O1B C11B O2B . . 123.35(19) ?
O1B C11B C3B . . 120.57(18) ?
O2B C11B C3B . . 116.07(17) ?
C11C O2C H2C . . 109.5 ?
O4C N1C O3C . . 122.07(16) ?
O4C N1C C5C . . 119.29(16) ?
O3C N1C C5C . . 118.63(17) ?
C6C N2C C7C . . 122.69(16) ?
C6C N2C H2CB . . 118.7 ?
C7C N2C H2CB . . 118.7 ?
C2C C1C C6C . . 122.32(18) ?
C2C C1C H1CA . . 118.8 ?
C6C C1C H1CA . . 118.8 ?
C1C C2C C3C . . 120.92(18) ?
C1C C2C H2CA . . 119.5 ?
C3C C2C H2CA . . 119.5 ?
C4C C3C C2C . . 118.71(19) ?
C4C C3C C11C . . 121.61(17) ?
C2C C3C C11C . . 119.68(17) ?
C3C C4C C5C . . 120.46(18) ?
C3C C4C H4CA . . 119.8 ?
C5C C4C H4CA . . 119.8 ?
C4C C5C C6C . . 122.16(17) ?
C4C C5C N1C . . 116.21(17) ?
C6C C5C N1C . . 121.63(18) ?
N2C C6C C1C . . 119.90(17) ?
N2C C6C C5C . . 124.72(17) ?
C1C C6C C5C . . 115.37(18) ?
N2C C7C C8C . . 111.33(16) ?
N2C C7C H7CA . . 109.4 ?
C8C C7C H7CA . . 109.4 ?
N2C C7C H7CB . . 109.4 ?
C8C C7C H7CB . . 109.4 ?
H7CA C7C H7CB . . 108.0 ?
C7C C8C C9C . . 110.83(16) ?
C7C C8C H8CA . . 109.5 ?
C9C C8C H8CA . . 109.5 ?
C7C C8C H8CB . . 109.5 ?
C9C C8C H8CB . . 109.5 ?
H8CA C8C H8CB . . 108.1 ?
C10C C9C C8C . . 113.28(17) ?
C10C C9C H9CA . . 108.9 ?
C8C C9C H9CA . . 108.9 ?
C10C C9C H9CB . . 108.9 ?
C8C C9C H9CB . . 108.9 ?
H9CA C9C H9CB . . 107.7 ?
C9C C10C H10G . . 109.5 ?
C9C C10C H10H . . 109.5 ?
H10G C10C H10H . . 109.5 ?
C9C C10C H10I . . 109.5 ?
H10G C10C H10I . . 109.5 ?
H10H C10C H10I . . 109.5 ?
O1C C11C O2C . . 122.87(19) ?
O1C C11C C3C . . 121.59(17) ?
O2C C11C C3C . . 115.54(17) ?
C11D O2D H2D . . 109.5 ?
O3D N1D O4D . . 121.99(17) ?
O3D N1D C5D . . 118.31(17) ?
O4D N1D C5D . . 119.70(16) ?
C6D N2D C7D . . 123.37(16) ?
C6D N2D H2DB . . 118.3 ?
C7D N2D H2DB . . 118.3 ?
C2D C1D C6D . . 122.42(17) ?
C2D C1D H1DA . . 118.8 ?
C6D C1D H1DA . . 118.8 ?
C1D C2D C3D . . 120.55(18) ?
C1D C2D H2DA . . 119.7 ?
C3D C2D H2DA . . 119.7 ?
C4D C3D C2D . . 118.67(18) ?
C4D C3D C11D . . 121.47(17) ?
C2D C3D C11D . . 119.86(17) ?
C3D C4D C5D . . 121.11(18) ?
C3D C4D H4DA . . 119.4 ?
C5D C4D H4DA . . 119.4 ?
C4D C5D C6D . . 121.58(17) ?
C4D C5D N1D . . 117.00(17) ?
C6D C5D N1D . . 121.42(17) ?
N2D C6D C1D . . 120.10(17) ?
N2D C6D C5D . . 124.32(17) ?
C1D C6D C5D . . 115.58(17) ?
N2D C7D C8D . . 110.88(16) ?
N2D C7D H7DA . . 109.5 ?
C8D C7D H7DA . . 109.5 ?
N2D C7D H7DB . . 109.5 ?
C8D C7D H7DB . . 109.5 ?
H7DA C7D H7DB . . 108.1 ?
C7D C8D C9D . . 111.18(16) ?
C7D C8D H8DA . . 109.4 ?
C9D C8D H8DA . . 109.4 ?
C7D C8D H8DB . . 109.4 ?
C9D C8D H8DB . . 109.4 ?
H8DA C8D H8DB . . 108.0 ?
C10D C9D C8D . . 112.85(17) ?
C10D C9D H9DA . . 109.0 ?
C8D C9D H9DA . . 109.0 ?
C10D C9D H9DB . . 109.0 ?
C8D C9D H9DB . . 109.0 ?
H9DA C9D H9DB . . 107.8 ?
C9D C10D H10J . . 109.5 ?
C9D C10D H10K . . 109.5 ?
H10J C10D H10K . . 109.5 ?
C9D C10D H10L . . 109.5 ?
H10J C10D H10L . . 109.5 ?
H10K C10D H10L . . 109.5 ?
O1D C11D O2D . . 122.66(18) ?
O1D C11D C3D . . 121.40(17) ?
O2D C11D C3D . . 115.94(17) ?

loop_
_geom_bond_atom_site_label_1
_geom_bond_atom_site_label_2
_geom_bond_site_symmetry_2
_geom_bond_distance
_geom_bond_publ_flag
O1A C11A . 1.256(2) ?
O2A C11A . 1.295(2) ?
O2A H2A . 0.82 ?
O3A N1A . 1.239(2) ?
O4A N1A . 1.238(2) ?
N1A C5A . 1.450(2) ?
N2A C6A . 1.338(3) ?
N2A C7A . 1.459(2) ?
N2A H2AB . 0.86 ?
C1A C2A . 1.374(3) ?
C1A C6A . 1.424(3) ?
C1A H1AA . 0.93 ?
C2A C3A . 1.412(3) ?
C2A H2AA . 0.93 ?
C3A C4A . 1.378(3) ?
C3A C11A . 1.473(3) ?
C4A C5A . 1.388(3) ?
C4A H4AA . 0.93 ?
C5A C6A . 1.430(3) ?
C7A C8A . 1.526(3) ?
C7A H7AA . 0.97 ?
C7A H7AB . 0.97 ?
C8A C9A . 1.515(3) ?
C8A H8AA . 0.97 ?
C8A H8AB . 0.97 ?
C9A C10A . 1.534(3) ?
C9A H9AA . 0.97 ?
C9A H9AB . 0.97 ?
C10A H10A . 0.96 ?
C10A H10B . 0.96 ?
C10A H10C . 0.96 ?
O1B C11B . 1.251(2) ?
O2B C11B . 1.300(2) ?
O2B H2B . 0.82 ?
O3B N1B . 1.233(2) ?
O4B N1B . 1.238(2) ?
N1B C5B . 1.444(2) ?
N2B C6B . 1.344(3) ?
N2B C7B . 1.461(2) ?
N2B H2BB . 0.86 ?
C1B C2B . 1.362(3) ?
C1B C6B . 1.424(3) ?
C1B H1BA . 0.93 ?
C2B C3B . 1.410(3) ?
C2B H2BA . 0.93 ?
C3B C4B . 1.387(3) ?
C3B C11B . 1.471(3) ?
C4B C5B . 1.385(3) ?
C4B H4BA . 0.93 ?
C5B C6B . 1.434(3) ?
C7B C8B . 1.514(3) ?
C7B H7BA . 0.97 ?
C7B H7BB . 0.97 ?
C8B C9B . 1.525(3) ?
C8B H8BA . 0.97 ?
C8B H8BB . 0.97 ?
C9B C10B . 1.527(3) ?
C9B H9BA . 0.97 ?
C9B H9BB . 0.97 ?
C10B H10D . 0.96 ?
C10B H10E . 0.96 ?
C10B H10F . 0.96 ?
O1C C11C . 1.234(2) ?
O2C C11C . 1.316(2) ?
O2C H2C . 0.82 ?
O3C N1C . 1.241(2) ?
O4C N1C . 1.239(2) ?
N1C C5C . 1.446(2) ?
N2C C6C . 1.347(3) ?
N2C C7C . 1.467(2) ?
N2C H2CB . 0.86 ?
C1C C2C . 1.368(3) ?
C1C C6C . 1.420(3) ?
C1C H1CA . 0.93 ?
C2C C3C . 1.413(3) ?
C2C H2CA . 0.93 ?
C3C C4C . 1.385(3) ?
C3C C11C . 1.468(3) ?
C4C C5C . 1.390(3) ?
C4C H4CA . 0.93 ?
C5C C6C . 1.431(3) ?
C7C C8C . 1.522(3) ?
C7C H7CA . 0.97 ?
C7C H7CB . 0.97 ?
C8C C9C . 1.527(3) ?
C8C H8CA . 0.97 ?
C8C H8CB . 0.97 ?
C9C C10C . 1.524(3) ?
C9C H9CA . 0.97 ?
C9C H9CB . 0.97 ?
C10C H10G . 0.96 ?
C10C H10H . 0.96 ?
C10C H10I . 0.96 ?
O1D C11D . 1.256(2) ?
O2D C11D . 1.306(2) ?
O2D H2D . 0.82 ?
O3D N1D . 1.236(2) ?
O4D N1D . 1.237(2) ?
N1D C5D . 1.447(2) ?
N2D C6D . 1.342(3) ?
N2D C7D . 1.461(2) ?
N2D H2DB . 0.86 ?
C1D C2D . 1.374(3) ?
C1D C6D . 1.421(3) ?
C1D H1DA . 0.93 ?
C2D C3D . 1.414(3) ?
C2D H2DA . 0.93 ?
C3D C4D . 1.383(3) ?
C3D C11D . 1.470(3) ?
C4D C5D . 1.390(3) ?
C4D H4DA . 0.93 ?
C5D C6D . 1.432(3) ?
C7D C8D . 1.514(3) ?
C7D H7DA . 0.97 ?
C7D H7DB . 0.97 ?
C8D C9D . 1.525(3) ?
C8D H8DA . 0.97 ?
C8D H8DB . 0.97 ?
C9D C10D . 1.523(3) ?
C9D H9DA . 0.97 ?
C9D H9DB . 0.97 ?
C10D H10J . 0.96 ?
C10D H10K . 0.96 ?
C10D H10L . 0.96 ?

loop_
_geom_hbond_atom_site_label_D
_geom_hbond_atom_site_label_H
_geom_hbond_atom_site_label_A
_geom_hbond_site_symmetry_A
_geom_hbond_distance_DH
_geom_hbond_distance_HA
_geom_hbond_distance_DA
_geom_hbond_angle_DHA
O2A H2A O1A 3_656 0.82 1.80 2.613(2) 168
O2B H2B O1D 4_565 0.82 1.81 2.624(2) 172
O2C H2C O1C 3_556 0.82 1.80 2.619(2) 175
O2D H2D O1B 4_566 0.82 1.80 2.612(2) 173
C1A H1AA O3A 2_655 0.93 2.46 3.290(2) 149
C1C H1CA O3C 2 0.93 2.44 3.256(2) 146
C1D H1DA O3B 1_565 0.93 2.40 3.227(2) 148
N2A H2AB O4A . 0.86 2.02 2.656(2) 130
N2B H2BB O4B . 0.86 2.01 2.651(2) 130
N2C H2CB O4C . 0.86 2.02 2.649(2) 129
N2D H2DB O4D . 0.86 2.01 2.649(2) 130
C1B H1BA O3D . 0.93 2.49 3.311(2) 147
C7D H7DA Cg1 2_655 0.97 2.81 3.584(2) 137
C7C H7CB Cg2 2_545 0.97 2.88 3.621(2) 134

loop_
_geom_torsion_atom_site_label_1
_geom_torsion_atom_site_label_2
_geom_torsion_atom_site_label_3
_geom_torsion_atom_site_label_4
_geom_torsion_site_symmetry_1
_geom_torsion_site_symmetry_2
_geom_torsion_site_symmetry_3
_geom_torsion_site_symmetry_4
_geom_torsion
_geom_torsion_publ_flag
C6A C1A C2A C3A . . . . 1.9(3) ?
C1A C2A C3A C4A . . . . 1.6(3) ?
C1A C2A C3A C11A . . . . -177.65(17) ?
C2A C3A C4A C5A . . . . -2.3(3) ?
C11A C3A C4A C5A . . . . 176.92(17) ?
C3A C4A C5A C6A . . . . -0.4(3) ?
C3A C4A C5A N1A . . . . 179.24(16) ?
O4A N1A C5A C4A . . . . 167.58(17) ?
O3A N1A C5A C4A . . . . -13.0(2) ?
O4A N1A C5A C6A . . . . -12.8(3) ?
O3A N1A C5A C6A . . . . 166.64(17) ?
C7A N2A C6A C1A . . . . 5.5(3) ?
C7A N2A C6A C5A . . . . -173.76(17) ?
C2A C1A C6A N2A . . . . 176.23(18) ?
C2A C1A C6A C5A . . . . -4.4(3) ?
C4A C5A C6A N2A . . . . -176.99(18) ?
N1A C5A C6A N2A . . . . 3.4(3) ?
C4A C5A C6A C1A . . . . 3.7(3) ?
N1A C5A C6A C1A . . . . -175.93(16) ?
C6A N2A C7A C8A . . . . -179.73(17) ?
N2A C7A C8A C9A . . . . -178.77(17) ?
C7A C8A C9A C10A . . . . -178.04(18) ?
C4A C3A C11A O1A . . . . -176.17(18) ?
C2A C3A C11A O1A . . . . 3.1(3) ?
C4A C3A C11A O2A . . . . 3.8(3) ?
C2A C3A C11A O2A . . . . -176.93(17) ?
C6B C1B C2B C3B . . . . -0.4(3) ?
C1B C2B C3B C4B . . . . -2.0(3) ?
C1B C2B C3B C11B . . . . 177.20(17) ?
C2B C3B C4B C5B . . . . 2.1(3) ?
C11B C3B C4B C5B . . . . -177.16(17) ?
C3B C4B C5B C6B . . . . 0.3(3) ?
C3B C4B C5B N1B . . . . -179.51(16) ?
O3B N1B C5B C4B . . . . 10.2(3) ?
O4B N1B C5B C4B . . . . -170.94(17) ?
O3B N1B C5B C6B . . . . -169.60(16) ?
O4B N1B C5B C6B . . . . 9.3(3) ?
C7B N2B C6B C1B . . . . -3.1(3) ?
C7B N2B C6B C5B . . . . 176.30(17) ?
C2B C1B C6B N2B . . . . -177.90(18) ?
C2B C1B C6B C5B . . . . 2.6(3) ?
C4B C5B C6B N2B . . . . 177.98(17) ?
N1B C5B C6B N2B . . . . -2.3(3) ?
C4B C5B C6B C1B . . . . -2.5(3) ?
N1B C5B C6B C1B . . . . 177.21(16) ?
C6B N2B C7B C8B . . . . 176.51(17) ?
N2B C7B C8B C9B . . . . -178.18(17) ?
C7B C8B C9B C10B . . . . -178.45(18) ?
C4B C3B C11B O1B . . . . 176.75(18) ?
C2B C3B C11B O1B . . . . -2.5(3) ?
C4B C3B C11B O2B . . . . -3.0(3) ?
C2B C3B C11B O2B . . . . 177.81(17) ?
C6C C1C C2C C3C . . . . 0.4(3) ?
C1C C2C C3C C4C . . . . 1.2(3) ?
C1C C2C C3C C11C . . . . -177.89(17) ?
C2C C3C C4C C5C . . . . -0.8(3) ?
C11C C3C C4C C5C . . . . 178.28(17) ?
C3C C4C C5C C6C . . . . -1.2(3) ?
C3C C4C C5C N1C . . . . 178.17(16) ?
O4C N1C C5C C4C . . . . 175.51(16) ?
O3C N1C C5C C4C . . . . -5.2(2) ?
O4C N1C C5C C6C . . . . -5.1(3) ?
O3C N1C C5C C6C . . . . 174.24(16) ?
C7C N2C C6C C1C . . . . -0.2(3) ?
C7C N2C C6C C5C . . . . -179.46(17) ?
C2C C1C C6C N2C . . . . 178.34(18) ?
C2C C1C C6C C5C . . . . -2.3(3) ?
C4C C5C C6C N2C . . . . -177.97(17) ?
N1C C5C C6C N2C . . . . 2.7(3) ?
C4C C5C C6C C1C . . . . 2.7(3) ?
N1C C5C C6C C1C . . . . -176.62(16) ?
C6C N2C C7C C8C . . . . -174.03(17) ?
N2C C7C C8C C9C . . . . 176.71(16) ?
C7C C8C C9C C10C . . . . 179.19(18) ?
C4C C3C C11C O1C . . . . -177.83(19) ?
C2C C3C C11C O1C . . . . 1.3(3) ?
C4C C3C C11C O2C . . . . 1.9(3) ?
C2C C3C C11C O2C . . . . -179.03(17) ?
C6D C1D C2D C3D . . . . -0.2(3) ?
C1D C2D C3D C4D . . . . -1.9(3) ?
C1D C2D C3D C11D . . . . 178.42(17) ?
C2D C3D C4D C5D . . . . 1.6(3) ?
C11D C3D C4D C5D . . . . -178.79(17) ?
C3D C4D C5D C6D . . . . 0.9(3) ?
C3D C4D C5D N1D . . . . -178.39(16) ?
O3D N1D C5D C4D . . . . 8.8(3) ?
O4D N1D C5D C4D . . . . -171.89(17) ?
O3D N1D C5D C6D . . . . -170.48(16) ?
O4D N1D C5D C6D . . . . 8.9(3) ?
C7D N2D C6D C1D . . . . -3.3(3) ?
C7D N2D C6D C5D . . . . 176.76(17) ?
C2D C1D C6D N2D . . . . -177.50(17) ?
C2D C1D C6D C5D . . . . 2.4(3) ?
C4D C5D C6D N2D . . . . 177.14(18) ?
N1D C5D C6D N2D . . . . -3.6(3) ?
C4D C5D C6D C1D . . . . -2.8(3) ?
N1D C5D C6D C1D . . . . 176.42(16) ?
C6D N2D C7D C8D . . . . 177.42(17) ?
N2D C7D C8D C9D . . . . -177.64(16) ?
C7D C8D C9D C10D . . . . 177.78(18) ?
C4D C3D C11D O1D . . . . 177.59(18) ?
C2D C3D C11D O1D . . . . -2.8(3) ?
C4D C3D C11D O2D . . . . -2.4(3) ?
C2D C3D C11D O2D . . . . 177.29(17) ?
